data_7020908
loop_
_publ_author_name
'Cheng, Pei-Chi'
'Lin, Wei-Cheng'
'Tseng, Feng-Shuen'
'Kao, Ching-Che'
'Chang, Ting-Guang'
'Senthil Raja, Duraisamy'
'Liu, Wei-Ren'
'Lin, Chia-Her'

_publ_section_title
;
 Syntheses, structures, and properties of multidimensional lithium
 coordination polymers based on aliphatic carboxylic acids.
;
_journal_issue 8
_journal_name_full 'Dalton transactions (Cambridge, England : 2003)'
_journal_page_first 2765
_journal_page_last 2772
_journal_paper_doi 10.1039/c2dt32424e
_journal_volume 42
_journal_year 2013
_chemical_formula_sum 'C6 H13 Li N O5'
_chemical_formula_weight 186.11
_chemical_name_systematic
;
?
;
_space_group_IT_number 14
_symmetry_cell_setting monoclinic
_symmetry_space_group_name_Hall '-P 2ybc'
_symmetry_space_group_name_H-M 'P 1 21/c 1'
_atom_sites_solution_hydrogens geom
_atom_sites_solution_primary direct
_atom_sites_solution_secondary difmap
_audit_creation_method SHELXL-97
_cell_angle_alpha 90.00
_cell_angle_beta 99.942(2)
_cell_angle_gamma 90.00
_cell_formula_units_Z 4
_cell_length_a 5.4998(2)
_cell_length_b 10.6053(4)
_cell_length_c 15.2719(6)
_cell_measurement_reflns_used 6276
_cell_measurement_temperature 295(2)
_cell_measurement_theta_max 28.3403
_cell_measurement_theta_min 2.3497
_cell_volume 877.39(6)
_computing_cell_refinement APEX2
_computing_data_collection 'APEX2 (Bruker, 2008)'
_computing_data_reduction APEX2
_computing_molecular_graphics 'SHELXTL (Sheldrick, 2008)'
_computing_publication_material SHELXTL
_computing_structure_refinement 'SHELXL-97 (Sheldrick, 2008)'
_computing_structure_solution 'SHELXS-97 (Sheldrick, 2008)'
_diffrn_ambient_temperature 295(2)
_diffrn_detector_area_resol_mean 8.3333
_diffrn_measured_fraction_theta_full 0.994
_diffrn_measured_fraction_theta_max 0.994
_diffrn_measurement_device_type 'Bruker APEX-II CCD'
_diffrn_measurement_method '\f and \w scans'
_diffrn_radiation_monochromator graphite
_diffrn_radiation_source 'fine-focus sealed tube'
_diffrn_radiation_type MoK\a
_diffrn_radiation_wavelength 0.71073
_diffrn_reflns_av_R_equivalents 0.0321
_diffrn_reflns_av_sigmaI/netI 0.0244
_diffrn_reflns_limit_h_max 6
_diffrn_reflns_limit_h_min -7
_diffrn_reflns_limit_k_max 14
_diffrn_reflns_limit_k_min -14
_diffrn_reflns_limit_l_max 20
_diffrn_reflns_limit_l_min -20
_diffrn_reflns_number 13945
_diffrn_reflns_theta_full 28.35
_diffrn_reflns_theta_max 28.35
_diffrn_reflns_theta_min 2.35
_exptl_absorpt_coefficient_mu 0.119
_exptl_absorpt_correction_T_max 0.7457
_exptl_absorpt_correction_T_min 0.6740
_exptl_absorpt_correction_type multi-scan
_exptl_absorpt_process_details 'SADABS (Bruker, 2008)'
_exptl_crystal_colour colourless
_exptl_crystal_density_diffrn 1.409
_exptl_crystal_density_method 'not measured'
_exptl_crystal_description columnar
_exptl_crystal_F_000 396
_exptl_crystal_size_max 0.20
_exptl_crystal_size_mid 0.10
_exptl_crystal_size_min 0.10
_refine_diff_density_max 0.286
_refine_diff_density_min -0.244
_refine_diff_density_rms 0.043
_refine_ls_extinction_method none
_refine_ls_goodness_of_fit_ref 1.068
_refine_ls_hydrogen_treatment constr
_refine_ls_matrix_type full
_refine_ls_number_parameters 118
_refine_ls_number_reflns 2183
_refine_ls_number_restraints 0
_refine_ls_restrained_S_all 1.068
_refine_ls_R_factor_all 0.0553
_refine_ls_R_factor_gt 0.0405
_refine_ls_shift/su_max 0.000
_refine_ls_shift/su_mean 0.000
_refine_ls_structure_factor_coef Fsqd
_refine_ls_weighting_details 'calc w=1/[\s^2^(Fo^2^)+(0.0558P)^2^+0.2190P] where P=(Fo^2^+2Fc^2^)/3'
_refine_ls_weighting_scheme calc
_refine_ls_wR_factor_gt 0.1079
_refine_ls_wR_factor_ref 0.1167
_reflns_number_gt 1717
_reflns_number_total 2183
_reflns_threshold_expression >2sigma(I)
_cod_data_source_file c2dt32424e.txt
_cod_data_source_block 4
_cod_database_code 7020908

loop_
_symmetry_equiv_pos_as_xyz
'x, y, z'
'-x, y+1/2, -z+1/2'
'-x, -y, -z'
'x, -y-1/2, z-1/2'

loop_
_atom_site_label
_atom_site_type_symbol
_atom_site_fract_x
_atom_site_fract_y
_atom_site_fract_z
_atom_site_U_iso_or_equiv
_atom_site_adp_type
_atom_site_occupancy
_atom_site_symmetry_multiplicity
_atom_site_calc_flag
_atom_site_refinement_flags
O1 O -0.00605(17) 0.69185(10) 0.40065(7) 0.0325(3) Uani 1 1 d .
O3 O -0.28086(19) 0.93004(10) 0.32473(7) 0.0346(3) Uani 1 1 d .
O2 O 0.39460(18) 0.70151(11) 0.39881(8) 0.0352(3) Uani 1 1 d .
C3 C -0.0189(2) 0.94353(12) 0.46775(8) 0.0200(3) Uani 1 1 d .
H3A H -0.1449 0.8876 0.4847 0.024 Uiso 1 1 calc R
N1S N 0.0996(2) 0.45128(12) 0.34075(8) 0.0314(3) Uani 1 1 d .
H1SA H 0.0654 0.5319 0.3524 0.038 Uiso 1 1 calc R
H1SE H 0.1741 0.4508 0.2927 0.038 Uiso 1 1 calc R
C1 C 0.2010(2) 0.74583(13) 0.41869(9) 0.0217(3) Uani 1 1 d .
C4 C -0.1046(2) 0.98847(13) 0.37198(9) 0.0229(3) Uani 1 1 d .
O1W O -0.4021(2) 0.66386(12) 0.22779(8) 0.0448(3) Uani 1 1 d .
H1WA H -0.4918 0.5993 0.2308 0.067 Uiso 1 1 d R
H1WB H -0.2666 0.6419 0.2127 0.067 Uiso 1 1 d R
O4 O 0.0041(2) 1.07828(11) 0.34376(8) 0.0431(3) Uani 1 1 d .
C2 C 0.2216(2) 0.86872(14) 0.47059(9) 0.0262(3) Uani 1 1 d .
H2A H 0.3398 0.9224 0.4481 0.031 Uiso 1 1 calc R
H2B H 0.2885 0.8501 0.5322 0.031 Uiso 1 1 calc R
C2S C 0.2709(4) 0.39917(19) 0.41739(11) 0.0461(4) Uani 1 1 d .
H2SA H 0.4187 0.4490 0.4280 0.069 Uiso 1 1 calc R
H2SB H 0.3116 0.3138 0.4048 0.069 Uiso 1 1 calc R
H2SC H 0.1937 0.4008 0.4692 0.069 Uiso 1 1 calc R
C1S C -0.1333(3) 0.38007(19) 0.32025(14) 0.0511(5) Uani 1 1 d .
H1SB H -0.2372 0.4176 0.2700 0.077 Uiso 1 1 calc R
H1SC H -0.2159 0.3820 0.3707 0.077 Uiso 1 1 calc R
H1SD H -0.0984 0.2943 0.3066 0.077 Uiso 1 1 calc R
Li1 Li -0.3342(4) 0.7487(2) 0.34509(17) 0.0302(5) Uani 1 1 d .

loop_
_atom_site_aniso_label
_atom_site_aniso_U_11
_atom_site_aniso_U_22
_atom_site_aniso_U_33
_atom_site_aniso_U_23
_atom_site_aniso_U_13
_atom_site_aniso_U_12
O1 0.0214(5) 0.0274(6) 0.0477(7) -0.0097(5) 0.0034(4) -0.0005(4)
O3 0.0361(5) 0.0393(7) 0.0250(5) 0.0013(5) -0.0048(4) -0.0058(5)
O2 0.0268(5) 0.0316(6) 0.0507(7) -0.0062(5) 0.0167(5) 0.0021(4)
C3 0.0218(6) 0.0186(6) 0.0193(6) -0.0012(5) 0.0028(5) 0.0008(5)
N1S 0.0432(7) 0.0259(7) 0.0256(6) -0.0004(5) 0.0071(5) -0.0017(5)
C1 0.0222(6) 0.0216(7) 0.0212(6) 0.0020(5) 0.0038(5) 0.0023(5)
C4 0.0286(6) 0.0205(7) 0.0201(6) -0.0010(5) 0.0052(5) 0.0043(5)
O1W 0.0393(6) 0.0512(8) 0.0447(7) -0.0142(6) 0.0095(5) -0.0098(5)
O4 0.0676(8) 0.0333(6) 0.0295(6) 0.0036(5) 0.0112(5) -0.0161(6)
C2 0.0211(6) 0.0255(7) 0.0308(7) -0.0045(6) 0.0014(5) 0.0021(5)
C2S 0.0563(10) 0.0441(10) 0.0346(9) 0.0017(8) -0.0015(8) 0.0069(8)
C1S 0.0419(9) 0.0426(11) 0.0667(13) 0.0073(9) 0.0036(9) -0.0053(8)
Li1 0.0233(11) 0.0339(14) 0.0336(13) -0.0017(11) 0.0054(10) 0.0003(10)

loop_
_atom_type_symbol
_atom_type_description
_atom_type_scat_dispersion_real
_atom_type_scat_dispersion_imag
_atom_type_scat_source
C C 0.0033 0.0016 'International Tables Vol C Tables 4.2.6.8 and 6.1.1.4'
H H 0.0000 0.0000 'International Tables Vol C Tables 4.2.6.8 and 6.1.1.4'
Li Li -0.0003 0.0001 'International Tables Vol C Tables 4.2.6.8 and 6.1.1.4'
O O 0.0106 0.0060 'International Tables Vol C Tables 4.2.6.8 and 6.1.1.4'
N N 0.0061 0.0033 'International Tables Vol C Tables 4.2.6.8 and 6.1.1.4'

loop_
_geom_angle_atom_site_label_1
_geom_angle_atom_site_label_2
_geom_angle_atom_site_label_3
_geom_angle
_geom_angle_site_symmetry_1
_geom_angle_site_symmetry_3
C1 O1 Li1 133.35(12) . .
C4 O3 Li1 120.40(12) . .
C1 O2 Li1 140.90(13) . 1_655
C4 C3 C2 107.99(10) . .
C4 C3 C3 110.69(13) . 3_576
C2 C3 C3 111.26(13) . 3_576
C4 C3 H3A 108.9 . .
C2 C3 H3A 108.9 . .
C3 C3 H3A 108.9 3_576 .
C1S N1S C2S 112.88(14) . .
C1S N1S H1SA 109.0 . .
C2S N1S H1SA 109.0 . .
C1S N1S H1SE 109.0 . .
C2S N1S H1SE 109.0 . .
H1SA N1S H1SE 107.8 . .
O2 C1 O1 123.47(13) . .
O2 C1 C2 117.37(11) . .
O1 C1 C2 119.11(11) . .
O4 C4 O3 123.03(13) . .
O4 C4 C3 118.87(12) . .
O3 C4 C3 118.08(12) . .
Li1 O1W H1WA 109.7 . .
Li1 O1W H1WB 109.4 . .
H1WA O1W H1WB 109.8 . .
C1 C2 C3 116.21(11) . .
C1 C2 H2A 108.2 . .
C3 C2 H2A 108.2 . .
C1 C2 H2B 108.2 . .
C3 C2 H2B 108.2 . .
H2A C2 H2B 107.4 . .
N1S C2S H2SA 109.5 . .
N1S C2S H2SB 109.5 . .
H2SA C2S H2SB 109.5 . .
N1S C2S H2SC 109.5 . .
H2SA C2S H2SC 109.5 . .
H2SB C2S H2SC 109.5 . .
N1S C1S H1SB 109.5 . .
N1S C1S H1SC 109.5 . .
H1SB C1S H1SC 109.5 . .
N1S C1S H1SD 109.5 . .
H1SB C1S H1SD 109.5 . .
H1SC C1S H1SD 109.5 . .
O2 Li1 O1 117.98(14) 1_455 .
O2 Li1 O3 118.40(13) 1_455 .
O1 Li1 O3 102.56(12) . .
O2 Li1 O1W 103.43(12) 1_455 .
O1 Li1 O1W 105.56(12) . .
O3 Li1 O1W 108.02(13) . .

loop_
_geom_bond_atom_site_label_1
_geom_bond_atom_site_label_2
_geom_bond_distance
_geom_bond_site_symmetry_2
O1 C1 1.2617(16) .
O1 Li1 1.953(3) .
O3 C4 1.2661(17) .
O3 Li1 1.978(3) .
O2 C1 1.2485(15) .
O2 Li1 1.890(3) 1_655
C3 C4 1.5330(18) .
C3 C2 1.5367(17) .
C3 C3 1.542(2) 3_576
C3 H3A 0.9800 .
N1S C1S 1.473(2) .
N1S C2S 1.477(2) .
N1S H1SA 0.9000 .
N1S H1SE 0.9000 .
C1 C2 1.5194(19) .
C4 O4 1.2406(18) .
O1W Li1 1.982(3) .
O1W H1WA 0.8500 .
O1W H1WB 0.8500 .
C2 H2A 0.9700 .
C2 H2B 0.9700 .
C2S H2SA 0.9600 .
C2S H2SB 0.9600 .
C2S H2SC 0.9600 .
C1S H1SB 0.9600 .
C1S H1SC 0.9600 .
C1S H1SD 0.9600 .
Li1 O2 1.890(3) 1_455
